data_4337621
loop_
_publ_author_name
'Xin, Xue-Lian'
'Chen, Min'
'Ai, Yu-Bo'
'Yang, Feng-Lei'
'Li, Xiu-Ling'
'Li, Fuyou'

_publ_section_title
;
 Aggregation-induced emissive copper(i) complexes for living cell imaging.
;
_journal_issue 6
_journal_name_full 'Inorganic chemistry'
_journal_page_first 2922
_journal_page_last 2931
_journal_paper_doi 10.1021/ic402685u
_journal_volume 53
_journal_year 2014
_chemical_formula_sum 'C76 H60 Br4 Cl6 Cu2 N4 O8 P4'
_chemical_formula_weight 1940.58
_chemical_name_systematic
; 
 ? 
;
_space_group_IT_number 33
_symmetry_cell_setting orthorhombic
_symmetry_space_group_name_Hall 'P 2c -2n'
_symmetry_space_group_name_H-M 'P n a 21'
_atom_sites_solution_hydrogens geom
_atom_sites_solution_primary direct
_atom_sites_solution_secondary difmap
_audit_creation_method SHELXL-97
_cell_angle_alpha 90.00
_cell_angle_beta 90.00
_cell_angle_gamma 90.00
_cell_formula_units_Z 4
_cell_length_a 23.5057(16)
_cell_length_b 13.5670(10)
_cell_length_c 24.8584(17)
_cell_measurement_reflns_used 9928
_cell_measurement_temperature 296(2)
_cell_measurement_theta_max 22.64
_cell_measurement_theta_min 2.38
_cell_volume 7927.4(10)
_computing_cell_refinement 'Bruker SMART'
_computing_data_collection 'Bruker SMART'
_computing_data_reduction 'Bruker SAINT'
_computing_molecular_graphics 'Bruker SHELXTL'
_computing_publication_material 'Bruker SHELXTL'
_computing_structure_refinement 'SHELXL-97 (Sheldrick, 1997)'
_computing_structure_solution 'SHELXS-97 (Sheldrick, 1990)'
_diffrn_ambient_temperature 296(2)
_diffrn_measured_fraction_theta_full 0.990
_diffrn_measured_fraction_theta_max 0.990
_diffrn_measurement_device_type 'CCD area detector'
_diffrn_measurement_method 'phi and omega scans'
_diffrn_radiation_monochromator graphite
_diffrn_radiation_source 'fine-focus sealed tube'
_diffrn_radiation_type MoK\a
_diffrn_radiation_wavelength 0.71073
_diffrn_reflns_av_R_equivalents 0.0992
_diffrn_reflns_av_sigmaI/netI 0.0677
_diffrn_reflns_limit_h_max 27
_diffrn_reflns_limit_h_min -26
_diffrn_reflns_limit_k_max 16
_diffrn_reflns_limit_k_min -16
_diffrn_reflns_limit_l_max 29
_diffrn_reflns_limit_l_min -29
_diffrn_reflns_number 88706
_diffrn_reflns_theta_full 25.00
_diffrn_reflns_theta_max 25.00
_diffrn_reflns_theta_min 3.00
_exptl_absorpt_coefficient_mu 2.892
_exptl_absorpt_correction_T_max 0.7608
_exptl_absorpt_correction_T_min 0.3257
_exptl_absorpt_correction_type multi-scan
_exptl_crystal_colour yellow
_exptl_crystal_density_diffrn 1.626
_exptl_crystal_density_method 'not measured'
_exptl_crystal_description Sheet
_exptl_crystal_F_000 3872
_exptl_crystal_size_max 0.50
_exptl_crystal_size_mid 0.40
_exptl_crystal_size_min 0.10
_refine_diff_density_max 0.816
_refine_diff_density_min -0.613
_refine_diff_density_rms 0.087
_refine_ls_abs_structure_details 'Flack H D (1983), Acta Cryst. A39, 876-881'
_refine_ls_extinction_method none
_refine_ls_goodness_of_fit_ref 1.038
_refine_ls_hydrogen_treatment constr
_refine_ls_matrix_type full
_refine_ls_number_parameters 937
_refine_ls_number_reflns 13628
_refine_ls_number_restraints 16
_refine_ls_restrained_S_all 1.045
_refine_ls_R_factor_all 0.1034
_refine_ls_R_factor_gt 0.0536
_refine_ls_shift/su_max 0.000
_refine_ls_shift/su_mean 0.000
_refine_ls_structure_factor_coef Fsqd
_refine_ls_weighting_details 'calc w=1/[\s^2^(Fo^2^)+(0.0519P)^2^+14.5304P] where P=(Fo^2^+2Fc^2^)/3'
_refine_ls_weighting_scheme calc
_refine_ls_wR_factor_gt 0.1095
_refine_ls_wR_factor_ref 0.1362
_reflns_number_gt 9097
_reflns_number_total 13628
_reflns_threshold_expression >2sigma(I)
_cod_data_source_file ic402685u_si_002.cif
_cod_data_source_block Cu-1
_cod_depositor_comments
;
The following automatic conversions were performed:

'_symmetry_cell_setting' value 'Orthorhombic' changed to
'orthorhombic' according to
/usr/data/users/saulius/crontab/automatic-downloads/current/ACS/lib/dictionaries/cif_core.dic
dictionary named 'cif_core.dic' version 2.4.2 from
2011-04-26.

'_exptl_absorpt_correction_type' value 'Multi-scan'
changed to 'multi-scan' according to
/usr/data/users/saulius/crontab/automatic-downloads/current/ACS/lib/dictionaries/cif_core.dic
dictionary named 'cif_core.dic' version 2.4.2 from 2011-04-26.

Automatic conversion script
Id: cif_fix_values 2281 2013-09-26 08:29:07Z andrius 
;
_cod_original_sg_symbol_H-M Pna2(1)
_cod_database_code 4337621

loop_
_symmetry_equiv_pos_as_xyz
'x, y, z'
'-x, -y, z+1/2'
'x+1/2, -y+1/2, z'
'-x+1/2, y+1/2, z+1/2'

loop_
_atom_site_label
_atom_site_type_symbol
_atom_site_fract_x
_atom_site_fract_y
_atom_site_fract_z
_atom_site_U_iso_or_equiv
_atom_site_adp_type
_atom_site_occupancy
_atom_site_symmetry_multiplicity
_atom_site_calc_flag
_atom_site_refinement_flags
Cl1 Cl 0.30465(17) 0.2309(3) 0.77976(19) 0.0643(11) Uani 1 1 d .
Cu1 Cu 0.04043(4) 0.56828(7) 0.13975(4) 0.0337(2) Uani 1 1 d .
C1 C 0.0606(5) 0.7489(5) 0.0428(5) 0.031(3) Uani 1 1 d U
Br1 Br -0.17000(6) 0.35442(10) 0.08481(6) 0.0880(4) Uani 1 1 d .
P1 P 0.05179(10) 0.61759(17) 0.05452(10) 0.0327(5) Uani 1 1 d .
N1 N 0.0129(3) 0.6740(5) 0.1992(3) 0.0378(18) Uani 1 1 d .
O1 O 0.2519(4) 0.1995(7) 0.8006(4) 0.094(3) Uani 1 1 d .
Cl2 Cl 0.94491(19) 0.74708(18) 0.44529(17) 0.0578(10) Uani 1 1 d .
Cu2 Cu 0.21219(4) 0.42677(7) 0.08421(4) 0.0337(2) Uani 1 1 d .
Br2 Br 0.05686(7) 0.90787(10) 0.29497(7) 0.0869(5) Uani 1 1 d .
P2 P 0.07531(9) 0.44479(15) 0.19259(9) 0.0309(5) Uani 1 1 d .
N2 N -0.0465(3) 0.5323(5) 0.1464(3) 0.0368(16) Uani 1 1 d .
C2 C 0.0740(4) 0.8063(7) 0.0881(5) 0.056(3) Uani 1 1 d .
H2A H 0.0792 0.7762 0.1214 0.067 Uiso 1 1 calc R
O2 O 0.3479(5) 0.2208(8) 0.8198(5) 0.097(3) Uani 1 1 d .
Br3 Br 0.19583(7) 0.08718(10) -0.06899(6) 0.0831(4) Uani 1 1 d .
P3 P 0.17680(9) 0.54861(15) 0.03045(9) 0.0317(5) Uani 1 1 d .
N3 N 0.2415(3) 0.3221(5) 0.0260(3) 0.0319(16) Uani 1 1 d .
C3 C 0.0795(5) 0.9081(8) 0.0835(7) 0.077(4) Uani 1 1 d .
H3A H 0.0861 0.9462 0.1139 0.092 Uiso 1 1 calc R
O3 O 0.3006(4) 0.3327(6) 0.7625(4) 0.089(3) Uani 1 1 d .
P4 P 0.20138(10) 0.37997(16) 0.17055(10) 0.0320(5) Uani 1 1 d .
Br4 Br 0.42304(6) 0.64206(10) 0.13842(6) 0.0861(4) Uani 1 1 d .
N4 N 0.2996(3) 0.4650(5) 0.0775(3) 0.0341(15) Uani 1 1 d .
C4 C 0.0751(5) 0.9512(9) 0.0351(9) 0.087(5) Uani 1 1 d .
H4A H 0.0807 1.0188 0.0319 0.104 Uiso 1 1 calc R
O4 O 0.3221(4) 0.1718(6) 0.7354(4) 0.081(3) Uani 1 1 d .
C5 C 0.0627(5) 0.8971(9) -0.0093(7) 0.080(4) Uani 1 1 d .
H5A H 0.0594 0.9285 -0.0424 0.096 Uiso 1 1 calc R
C6 C 0.0549(5) 0.7954(8) -0.0062(5) 0.062(3) Uani 1 1 d .
H6A H 0.0458 0.7593 -0.0368 0.074 Uiso 1 1 calc R
O8 O 0.9999(4) 0.7144(8) 0.4353(6) 0.135(5) Uani 1 1 d .
C7 C -0.0160(4) 0.5964(7) 0.0210(3) 0.037(2) Uani 1 1 d .
O7 O 0.9060(5) 0.7331(8) 0.4012(5) 0.094(4) Uani 1 1 d .
C8 C -0.0609(4) 0.6601(8) 0.0316(5) 0.060(3) Uani 1 1 d .
H8A H -0.0542 0.7171 0.0514 0.072 Uiso 1 1 calc R
C9 C -0.1149(5) 0.6405(10) 0.0133(6) 0.078(4) Uani 1 1 d .
H9A H -0.1442 0.6844 0.0208 0.093 Uiso 1 1 calc R
C10 C -0.1265(5) 0.5544(11) -0.0167(5) 0.080(4) Uani 1 1 d .
H10A H -0.1629 0.5410 -0.0294 0.096 Uiso 1 1 calc R
C11 C -0.0825(5) 0.4915(10) -0.0265(5) 0.071(3) Uani 1 1 d .
H11A H -0.0890 0.4341 -0.0460 0.085 Uiso 1 1 calc R
O6 O 0.9233(5) 0.6829(9) 0.4884(5) 0.115(4) Uani 1 1 d .
C12 C -0.0291(4) 0.5115(8) -0.0082(4) 0.053(3) Uani 1 1 d .
H12A H -0.0001 0.4667 -0.0154 0.063 Uiso 1 1 calc R
C13 C 0.2131(4) 0.5281(6) -0.0334(3) 0.032(2) Uani 1 1 d .
C14 C 0.2657(4) 0.5679(6) -0.0444(4) 0.043(2) Uani 1 1 d .
H14A H 0.2807 0.6155 -0.0215 0.052 Uiso 1 1 calc R
C15 C 0.2967(5) 0.5379(8) -0.0892(4) 0.061(3) Uani 1 1 d .
H15A H 0.3331 0.5626 -0.0949 0.074 Uiso 1 1 calc R
C16 C 0.2736(6) 0.4724(9) -0.1247(4) 0.066(3) Uani 1 1 d .
H16A H 0.2937 0.4538 -0.1553 0.079 Uiso 1 1 calc R
O5 O 0.9451(5) 0.8426(8) 0.4630(7) 0.148(6) Uani 1 1 d .
C17 C 0.2211(5) 0.4349(7) -0.1149(4) 0.054(3) Uani 1 1 d .
H17A H 0.2058 0.3897 -0.1391 0.065 Uiso 1 1 calc R
C18 C 0.1903(4) 0.4608(7) -0.0712(4) 0.044(2) Uani 1 1 d .
H18A H 0.1542 0.4344 -0.0659 0.053 Uiso 1 1 calc R
C19 C 0.1973(4) 0.6722(6) 0.0510(4) 0.029(2) Uani 1 1 d .
C20 C 0.2114(5) 0.6903(9) 0.1033(5) 0.050(3) Uani 1 1 d .
H20A H 0.2086 0.6394 0.1283 0.060 Uiso 1 1 calc R
C21 C 0.2292(5) 0.7781(10) 0.1198(5) 0.059(3) Uani 1 1 d .
H21A H 0.2377 0.7883 0.1559 0.071 Uiso 1 1 calc R
C22 C 0.2351(5) 0.8554(8) 0.0829(6) 0.064(3) Uani 1 1 d .
H22A H 0.2487 0.9163 0.0943 0.077 Uiso 1 1 calc R
C23 C 0.2209(5) 0.8412(7) 0.0301(6) 0.062(3) Uani 1 1 d .
H23A H 0.2240 0.8937 0.0062 0.074 Uiso 1 1 calc R
C24 C 0.2019(6) 0.7496(6) 0.0109(7) 0.043(4) Uani 1 1 d .
H24A H 0.1930 0.7392 -0.0251 0.051 Uiso 1 1 calc R
C25 C 0.0378(4) 0.4612(6) 0.2555(4) 0.039(2) Uani 1 1 d .
C26 C -0.0168(4) 0.4245(7) 0.2631(4) 0.046(2) Uani 1 1 d .
H26A H -0.0321 0.3819 0.2377 0.056 Uiso 1 1 calc R
C27 C -0.0491(5) 0.4501(8) 0.3079(5) 0.064(3) Uani 1 1 d .
H27A H -0.0848 0.4223 0.3132 0.077 Uiso 1 1 calc R
C28 C -0.0274(6) 0.5179(9) 0.3447(5) 0.073(4) Uani 1 1 d .
H28A H -0.0493 0.5365 0.3741 0.088 Uiso 1 1 calc R
C29 C 0.0248(6) 0.5568(9) 0.3382(5) 0.071(3) Uani 1 1 d .
H29A H 0.0388 0.6023 0.3630 0.085 Uiso 1 1 calc R
C30 C 0.0584(4) 0.5282(7) 0.2936(4) 0.047(2) Uani 1 1 d .
H30A H 0.0947 0.5544 0.2895 0.056 Uiso 1 1 calc R
C31 C 0.0542(4) 0.3209(6) 0.1729(4) 0.037(2) Uani 1 1 d .
C32 C 0.0403(5) 0.3038(8) 0.1201(5) 0.049(3) Uani 1 1 d .
H32A H 0.0434 0.3531 0.0943 0.059 Uiso 1 1 calc R
C33 C 0.0205(6) 0.2056(10) 0.1062(6) 0.070(4) Uani 1 1 d .
H33A H 0.0105 0.1921 0.0707 0.084 Uiso 1 1 calc R
C34 C 0.0166(5) 0.1361(8) 0.1421(7) 0.072(4) Uani 1 1 d .
H34A H 0.0025 0.0746 0.1321 0.087 Uiso 1 1 calc R
C35 C 0.0328(5) 0.1520(7) 0.1941(6) 0.052(3) Uani 1 1 d .
H35A H 0.0311 0.1017 0.2195 0.062 Uiso 1 1 calc R
C36 C 0.0518(6) 0.2438(7) 0.2076(7) 0.041(4) Uani 1 1 d .
H36A H 0.0637 0.2542 0.2428 0.049 Uiso 1 1 calc R
C37 C 0.1912(6) 0.2477(6) 0.1794(8) 0.053(5) Uani 1 1 d .
C38 C 0.1791(4) 0.1885(6) 0.1384(5) 0.049(2) Uani 1 1 d .
H38A H 0.1740 0.2151 0.1042 0.059 Uiso 1 1 calc R
C39 C 0.1740(5) 0.0860(7) 0.1459(6) 0.067(3) Uani 1 1 d .
H39A H 0.1660 0.0456 0.1166 0.080 Uiso 1 1 calc R
C40 C 0.1806(5) 0.0458(8) 0.1953(7) 0.075(4) Uani 1 1 d .
H40A H 0.1768 -0.0218 0.2000 0.089 Uiso 1 1 calc R
C41 C 0.1928(6) 0.1046(10) 0.2377(8) 0.094(5) Uani 1 1 d .
H41A H 0.1980 0.0767 0.2715 0.112 Uiso 1 1 calc R
C42 C 0.1975(5) 0.2060(8) 0.2314(5) 0.062(3) Uani 1 1 d .
H42A H 0.2048 0.2461 0.2609 0.075 Uiso 1 1 calc R
C43 C 0.2696(4) 0.4041(7) 0.2051(4) 0.043(2) Uani 1 1 d .
C44 C 0.2778(4) 0.4848(8) 0.2370(5) 0.060(3) Uani 1 1 d .
H44A H 0.2475 0.5260 0.2453 0.072 Uiso 1 1 calc R
C45 C 0.3325(5) 0.5053(10) 0.2573(6) 0.087(4) Uani 1 1 d .
H45A H 0.3384 0.5595 0.2794 0.105 Uiso 1 1 calc R
C46 C 0.3769(6) 0.4446(11) 0.2439(6) 0.089(5) Uani 1 1 d .
H46A H 0.4134 0.4590 0.2559 0.106 Uiso 1 1 calc R
C47 C 0.3677(5) 0.3638(10) 0.2134(6) 0.074(4) Uani 1 1 d .
H47A H 0.3976 0.3210 0.2062 0.088 Uiso 1 1 calc R
C48 C 0.3139(4) 0.3438(8) 0.1925(5) 0.057(3) Uani 1 1 d .
H48A H 0.3084 0.2898 0.1701 0.069 Uiso 1 1 calc R
C49 C -0.0758(4) 0.4645(7) 0.1186(4) 0.045(2) Uani 1 1 d .
H49A H -0.0578 0.4286 0.0917 0.054 Uiso 1 1 calc R
C50 C -0.1335(4) 0.4472(7) 0.1297(4) 0.052(3) Uani 1 1 d .
C51 C -0.1610(4) 0.4964(8) 0.1686(5) 0.059(3) Uani 1 1 d .
H51A H -0.1990 0.4825 0.1758 0.070 Uiso 1 1 calc R
C52 C -0.1562(4) 0.6250(9) 0.2413(5) 0.060(3) Uani 1 1 d .
H52A H -0.1941 0.6141 0.2504 0.072 Uiso 1 1 calc R
C53 C -0.1284(5) 0.6897(9) 0.2681(5) 0.059(3) Uani 1 1 d .
H53A H -0.1461 0.7221 0.2965 0.071 Uiso 1 1 calc R
C54 C -0.0703(5) 0.7135(9) 0.2553(4) 0.049(3) Uani 1 1 d .
C55 C -0.0385(5) 0.7866(8) 0.2813(5) 0.055(3) Uani 1 1 d .
H55A H -0.0541 0.8233 0.3093 0.066 Uiso 1 1 calc R
C56 C 0.0147(5) 0.8022(6) 0.2648(4) 0.050(3) Uani 1 1 d .
C57 C 0.0393(6) 0.7444(6) 0.2241(5) 0.037(3) Uani 1 1 d .
H57A H 0.0767 0.7575 0.2144 0.045 Uiso 1 1 calc R
C58 C -0.0432(4) 0.6586(6) 0.2130(3) 0.033(2) Uani 1 1 d .
C59 C -0.0744(3) 0.5838(6) 0.1852(4) 0.038(2) Uani 1 1 d .
C60 C -0.1324(4) 0.5683(8) 0.1983(4) 0.050(3) Uani 1 1 d .
C61 C 0.2112(7) 0.2510(6) -0.0002(7) 0.047(4) Uani 1 1 d U
H61A H 0.1734 0.2398 0.0091 0.056 Uiso 1 1 calc R
C62 C 0.2362(5) 0.1949(6) -0.0407(4) 0.051(3) Uani 1 1 d .
C63 C 0.2900(5) 0.2151(8) -0.0584(4) 0.051(3) Uani 1 1 d .
H63A H 0.3061 0.1787 -0.0862 0.061 Uiso 1 1 calc R
C64 C 0.3202(4) 0.2913(8) -0.0340(4) 0.045(3) Uani 1 1 d .
C65 C 0.3769(5) 0.3141(9) -0.0494(5) 0.064(3) Uani 1 1 d .
H65A H 0.3936 0.2807 -0.0780 0.077 Uiso 1 1 calc R
C66 C 0.4072(5) 0.3846(9) -0.0224(5) 0.066(3) Uani 1 1 d .
H66A H 0.4441 0.3992 -0.0331 0.079 Uiso 1 1 calc R
C67 C 0.3828(4) 0.4357(7) 0.0218(4) 0.043(2) Uani 1 1 d .
C68 C 0.4119(4) 0.5061(8) 0.0517(4) 0.053(3) Uani 1 1 d .
H68A H 0.4493 0.5219 0.0432 0.063 Uiso 1 1 calc R
C69 C 0.3856(4) 0.5518(7) 0.0935(4) 0.052(3) Uani 1 1 d .
C70 C 0.3286(4) 0.5306(7) 0.1050(4) 0.042(2) Uani 1 1 d .
H70A H 0.3107 0.5640 0.1330 0.050 Uiso 1 1 calc R
C71 C 0.3266(4) 0.4159(6) 0.0367(3) 0.034(2) Uani 1 1 d .
C72 C 0.2942(4) 0.3411(6) 0.0082(3) 0.036(2) Uani 1 1 d .
C73 C 0.1020(4) 0.5604(6) 0.0079(3) 0.034(2) Uani 1 1 d .
H73A H 0.1017 0.5983 -0.0252 0.041 Uiso 1 1 calc R
H73B H 0.0880 0.4950 -0.0006 0.041 Uiso 1 1 calc R
C74 C 0.1491(4) 0.4366(6) 0.2155(4) 0.040(2) Uani 1 1 d .
H74A H 0.1494 0.4001 0.2490 0.048 Uiso 1 1 calc R
H74B H 0.1620 0.5029 0.2236 0.048 Uiso 1 1 calc R
Cl3 Cl 0.1272(3) 0.2825(6) 0.3601(2) 0.188(3) Uani 1 1 d .
Cl4 Cl 0.0313(6) 0.1729(7) 0.3644(4) 0.279(6) Uani 1 1 d .
C01 C 0.0534(7) 0.2838(13) 0.3746(6) 0.109(5) Uani 1 1 d .
H01A H 0.0469 0.3032 0.4116 0.131 Uiso 1 1 calc R
H01B H 0.0338 0.3298 0.3512 0.131 Uiso 1 1 calc R
Cl6 Cl 0.8426(11) 0.285(2) 0.3568(7) 0.65(3) Uani 1 1 d D
Cl5 Cl 0.7560(6) 0.1606(8) 0.3728(4) 0.328(7) Uani 1 1 d D
C02 C 0.8351(9) 0.166(2) 0.3725(13) 0.59(7) Uani 1 1 d D
H02A H 0.8512 0.1504 0.4074 0.703 Uiso 1 1 calc R
H02B H 0.8515 0.1229 0.3454 0.703 Uiso 1 1 calc R

loop_
_atom_site_aniso_label
_atom_site_aniso_U_11
_atom_site_aniso_U_22
_atom_site_aniso_U_33
_atom_site_aniso_U_23
_atom_site_aniso_U_13
_atom_site_aniso_U_12
Cl1 0.055(2) 0.0498(15) 0.089(3) -0.0088(16) 0.002(2) 0.0079(14)
Cu1 0.0365(5) 0.0332(5) 0.0314(6) 0.0007(5) 0.0025(5) 0.0007(4)
C1 0.041(6) 0.035(6) 0.018(6) 0.002(3) 0.012(5) 0.000(3)
Br1 0.0911(9) 0.0982(9) 0.0747(9) -0.0028(8) -0.0110(8) -0.0573(7)
P1 0.0373(13) 0.0317(12) 0.0291(13) 0.0017(11) 0.0034(10) 0.0019(10)
N1 0.035(4) 0.035(4) 0.043(5) 0.004(4) -0.001(4) 0.002(3)
O1 0.082(6) 0.089(6) 0.112(8) -0.010(6) 0.026(6) -0.009(5)
Cl2 0.064(2) 0.0597(19) 0.049(2) -0.0159(12) 0.0057(19) -0.0063(12)
Cu2 0.0368(5) 0.0331(5) 0.0311(6) 0.0015(5) 0.0046(5) 0.0006(4)
Br2 0.1054(11) 0.0592(7) 0.0960(12) -0.0286(9) -0.0114(9) -0.0044(8)
P2 0.0376(12) 0.0303(11) 0.0249(12) 0.0016(9) 0.0059(10) -0.0007(9)
N2 0.041(4) 0.043(4) 0.026(4) 0.000(3) 0.001(4) 0.004(3)
C2 0.056(6) 0.050(6) 0.063(7) -0.011(6) 0.012(6) -0.005(5)
O2 0.094(8) 0.104(7) 0.093(8) 0.013(7) -0.020(7) 0.015(6)
Br3 0.1082(11) 0.0589(7) 0.0821(10) -0.0257(7) -0.0011(8) -0.0126(7)
P3 0.0349(12) 0.0308(11) 0.0295(12) 0.0009(10) 0.0037(10) 0.0020(9)
N3 0.041(4) 0.031(4) 0.024(4) 0.001(3) -0.003(3) 0.002(3)
C3 0.090(9) 0.040(6) 0.101(11) 0.006(7) 0.028(9) -0.011(6)
O3 0.131(8) 0.040(4) 0.097(7) -0.002(4) -0.017(6) 0.026(5)
P4 0.0365(12) 0.0282(11) 0.0314(14) 0.0018(10) 0.0047(10) 0.0037(9)
Br4 0.0841(8) 0.0916(9) 0.0826(9) -0.0074(8) -0.0076(8) -0.0480(7)
N4 0.033(4) 0.037(3) 0.033(4) 0.003(3) 0.001(4) -0.001(3)
C4 0.058(8) 0.042(7) 0.160(17) 0.006(9) 0.005(10) -0.003(6)
O4 0.115(7) 0.061(5) 0.066(6) -0.018(4) 0.001(5) 0.013(5)
C5 0.070(9) 0.054(8) 0.116(13) 0.049(9) 0.011(8) 0.014(6)
C6 0.072(8) 0.054(7) 0.060(8) 0.011(6) -0.002(6) -0.003(6)
O8 0.051(5) 0.102(7) 0.252(15) -0.062(9) 0.023(7) -0.008(5)
C7 0.038(5) 0.047(5) 0.027(5) 0.008(4) 0.003(4) 0.006(4)
O7 0.103(8) 0.128(8) 0.050(6) -0.011(5) -0.030(6) -0.013(6)
C8 0.050(7) 0.067(7) 0.064(8) -0.005(6) -0.009(6) 0.007(5)
C9 0.038(7) 0.087(9) 0.108(12) 0.014(8) 0.001(7) 0.009(6)
C10 0.038(7) 0.120(12) 0.081(10) -0.005(9) -0.014(6) -0.007(7)
C11 0.064(8) 0.096(9) 0.053(7) -0.008(6) -0.010(6) -0.014(7)
O6 0.106(8) 0.135(9) 0.103(9) 0.034(7) 0.009(7) -0.006(7)
C12 0.039(6) 0.065(6) 0.054(7) -0.013(5) 0.003(5) -0.011(5)
C13 0.046(5) 0.030(4) 0.018(5) 0.002(4) 0.006(4) 0.011(4)
C14 0.057(6) 0.040(5) 0.033(5) 0.000(4) 0.011(4) -0.002(4)
C15 0.062(7) 0.062(6) 0.060(7) 0.009(6) 0.029(6) 0.009(5)
C16 0.102(10) 0.065(7) 0.031(6) 0.004(5) 0.018(6) 0.023(7)
O5 0.113(8) 0.068(6) 0.263(18) -0.072(9) -0.056(10) 0.031(6)
C17 0.079(7) 0.055(6) 0.027(6) -0.006(5) 0.001(5) -0.007(6)
C18 0.053(6) 0.047(5) 0.032(6) -0.003(5) 0.004(5) 0.001(5)
C19 0.033(5) 0.036(5) 0.017(5) -0.002(4) 0.008(4) -0.001(4)
C20 0.070(8) 0.048(6) 0.033(7) 0.006(5) 0.004(6) 0.011(6)
C21 0.077(9) 0.051(7) 0.048(8) -0.011(6) -0.004(6) 0.009(6)
C22 0.073(7) 0.047(6) 0.072(9) -0.022(7) 0.001(8) -0.007(5)
C23 0.057(7) 0.038(6) 0.092(11) 0.005(6) 0.020(7) -0.005(5)
C24 0.041(8) 0.030(6) 0.056(9) 0.003(4) 0.003(7) -0.002(4)
C25 0.047(5) 0.032(5) 0.037(6) 0.007(4) 0.006(4) 0.000(4)
C26 0.052(6) 0.049(5) 0.039(5) 0.002(4) 0.010(5) 0.000(4)
C27 0.061(7) 0.063(6) 0.068(8) 0.012(6) 0.029(6) 0.010(6)
C28 0.081(9) 0.083(8) 0.055(8) 0.006(7) 0.038(7) 0.032(7)
C29 0.099(10) 0.078(8) 0.036(7) -0.001(6) 0.012(7) 0.024(7)
C30 0.062(6) 0.051(6) 0.027(6) 0.003(5) 0.007(5) 0.009(5)
C31 0.040(5) 0.025(4) 0.046(7) -0.002(4) -0.003(5) -0.005(4)
C32 0.061(7) 0.041(6) 0.044(7) -0.012(5) -0.007(5) -0.004(5)
C33 0.091(10) 0.058(8) 0.060(9) -0.031(8) -0.012(7) -0.019(7)
C34 0.070(8) 0.032(5) 0.115(12) -0.017(7) 0.009(9) -0.006(5)
C35 0.052(7) 0.033(5) 0.071(9) 0.007(6) 0.013(6) -0.010(4)
C36 0.049(8) 0.046(7) 0.027(7) -0.002(4) 0.009(6) -0.001(4)
C37 0.040(7) 0.030(6) 0.089(13) 0.009(5) 0.003(8) 0.003(4)
C38 0.054(5) 0.031(5) 0.061(7) -0.003(5) 0.014(6) -0.010(4)
C39 0.073(7) 0.037(6) 0.091(10) -0.014(7) 0.026(8) -0.007(5)
C40 0.064(8) 0.026(6) 0.134(14) 0.018(7) 0.026(9) 0.000(5)
C41 0.078(10) 0.066(9) 0.137(15) 0.060(10) -0.018(9) -0.001(7)
C42 0.080(8) 0.049(7) 0.058(8) 0.015(6) -0.013(6) 0.007(6)
C43 0.044(5) 0.046(5) 0.039(6) 0.004(4) 0.003(5) 0.003(4)
C44 0.046(6) 0.064(7) 0.070(8) -0.017(6) -0.013(6) -0.002(5)
C45 0.060(8) 0.081(9) 0.120(12) -0.028(8) -0.030(8) -0.001(7)
C46 0.062(9) 0.094(10) 0.110(12) 0.014(9) -0.039(8) -0.003(7)
C47 0.045(7) 0.084(9) 0.092(10) 0.009(8) 0.007(7) 0.019(6)
C48 0.044(6) 0.057(6) 0.070(8) -0.001(5) 0.003(6) 0.012(5)
C49 0.051(6) 0.043(5) 0.042(6) 0.002(4) -0.008(5) -0.007(4)
C50 0.048(6) 0.055(6) 0.054(7) 0.008(5) -0.001(5) -0.021(5)
C51 0.031(5) 0.072(7) 0.073(8) 0.015(7) -0.009(6) -0.015(5)
C52 0.037(6) 0.083(8) 0.061(8) 0.012(7) 0.009(5) 0.015(6)
C53 0.058(7) 0.078(8) 0.041(7) -0.006(6) 0.007(5) 0.020(6)
C54 0.058(7) 0.059(7) 0.032(6) 0.003(5) 0.006(5) 0.009(6)
C55 0.066(8) 0.050(7) 0.048(7) -0.010(6) 0.010(6) 0.013(6)
C56 0.072(8) 0.038(5) 0.038(6) -0.008(4) -0.016(6) 0.015(5)
C57 0.054(8) 0.042(7) 0.016(6) 0.000(4) 0.003(6) -0.002(4)
C58 0.043(5) 0.038(4) 0.019(4) 0.008(3) 0.002(4) 0.001(4)
C59 0.033(5) 0.043(5) 0.037(5) 0.005(4) 0.002(4) 0.001(4)
C60 0.043(6) 0.061(6) 0.047(6) 0.006(5) 0.005(5) 0.010(5)
C61 0.048(7) 0.033(6) 0.059(8) 0.003(4) -0.006(7) -0.001(4)
C62 0.067(7) 0.027(5) 0.058(7) -0.002(4) 0.000(6) 0.010(5)
C63 0.074(8) 0.042(6) 0.036(6) -0.003(5) -0.005(6) 0.018(6)
C64 0.046(6) 0.047(6) 0.043(6) 0.006(5) 0.012(5) 0.025(5)
C65 0.053(7) 0.075(8) 0.065(8) -0.010(6) 0.020(6) 0.019(6)
C66 0.046(6) 0.084(8) 0.068(8) 0.010(7) 0.022(6) 0.008(6)
C67 0.031(5) 0.054(6) 0.043(6) 0.008(5) -0.001(5) 0.004(4)
C68 0.039(6) 0.069(7) 0.050(7) 0.014(6) 0.009(5) -0.003(5)
C69 0.046(6) 0.063(6) 0.047(7) 0.006(5) -0.011(5) -0.015(5)
C70 0.044(5) 0.042(5) 0.039(6) 0.009(4) 0.002(4) -0.011(4)
C71 0.039(5) 0.042(5) 0.020(4) 0.006(4) 0.001(4) 0.009(4)
C72 0.037(5) 0.034(4) 0.038(5) 0.000(4) -0.002(4) 0.013(4)
C73 0.042(5) 0.039(5) 0.022(5) -0.002(4) -0.003(4) -0.001(4)
C74 0.042(5) 0.032(5) 0.047(6) -0.002(4) 0.004(5) 0.008(4)
Cl3 0.208(6) 0.258(7) 0.097(4) 0.033(4) 0.063(4) 0.094(5)
Cl4 0.426(15) 0.218(8) 0.192(8) -0.016(6) 0.145(10) -0.048(9)
C01 0.138(14) 0.130(13) 0.060(9) -0.016(9) 0.007(9) 0.054(11)
Cl6 0.92(5) 0.73(4) 0.315(19) -0.17(2) 0.27(3) -0.60(4)
Cl5 0.50(2) 0.290(12) 0.194(9) 0.018(8) -0.041(11) -0.129(13)
C02 0.46(7) 0.96(14) 0.34(5) -0.45(8) 0.28(5) -0.57(9)

loop_
_atom_type_symbol
_atom_type_description
_atom_type_scat_dispersion_real
_atom_type_scat_dispersion_imag
_atom_type_scat_source
C C 0.0033 0.0016 'International Tables Vol C Tables 4.2.6.8 and 6.1.1.4'
H H 0.0000 0.0000 'International Tables Vol C Tables 4.2.6.8 and 6.1.1.4'
N N 0.0061 0.0033 'International Tables Vol C Tables 4.2.6.8 and 6.1.1.4'
O O 0.0106 0.0060 'International Tables Vol C Tables 4.2.6.8 and 6.1.1.4'
P P 0.1023 0.0942 'International Tables Vol C Tables 4.2.6.8 and 6.1.1.4'
Cl Cl 0.1484 0.1585 'International Tables Vol C Tables 4.2.6.8 and 6.1.1.4'
Cu Cu 0.3201 1.2651 'International Tables Vol C Tables 4.2.6.8 and 6.1.1.4'
Br Br -0.2901 2.4595 'International Tables Vol C Tables 4.2.6.8 and 6.1.1.4'

loop_
_geom_angle_atom_site_label_1
_geom_angle_atom_site_label_2
_geom_angle_atom_site_label_3
_geom_angle
O1 Cl1 O4 111.5(6)
O1 Cl1 O2 109.9(8)
O4 Cl1 O2 106.3(7)
O1 Cl1 O3 109.9(6)
O4 Cl1 O3 109.0(6)
O2 Cl1 O3 110.1(7)
N2 Cu1 N1 79.0(3)
N2 Cu1 P1 105.0(2)
N1 Cu1 P1 119.0(2)
N2 Cu1 P2 97.66(19)
N1 Cu1 P2 101.6(2)
P1 Cu1 P2 136.20(9)
C6 C1 C2 118.5(8)
C6 C1 P1 125.4(9)
C2 C1 P1 116.2(8)
C1 P1 C7 100.4(5)
C1 P1 C73 104.0(5)
C7 P1 C73 102.0(4)
C1 P1 Cu1 117.3(4)
C7 P1 Cu1 106.4(3)
C73 P1 Cu1 123.4(3)
C57 N1 C58 116.8(9)
C57 N1 Cu1 132.2(8)
C58 N1 Cu1 110.9(5)
O5 Cl2 O8 110.9(7)
O5 Cl2 O7 111.8(8)
O8 Cl2 O7 114.4(8)
O5 Cl2 O6 109.2(9)
O8 Cl2 O6 105.3(8)
O7 Cl2 O6 104.8(7)
N4 Cu2 N3 78.3(3)
N4 Cu2 P4 104.6(2)
N3 Cu2 P4 119.57(19)
N4 Cu2 P3 97.45(19)
N3 Cu2 P3 101.64(19)
P4 Cu2 P3 136.12(9)
C25 P2 C31 102.3(4)
C25 P2 C74 101.5(4)
C31 P2 C74 106.7(4)
C25 P2 Cu1 103.4(3)
C31 P2 Cu1 115.2(3)
C74 P2 Cu1 124.4(3)
C49 N2 C59 118.1(8)
C49 N2 Cu1 128.0(6)
C59 N2 Cu1 113.9(5)
C3 C2 C1 120.3(12)
C19 P3 C13 105.2(4)
C19 P3 C73 104.8(4)
C13 P3 C73 101.2(4)
C19 P3 Cu2 114.0(3)
C13 P3 Cu2 103.2(3)
C73 P3 Cu2 125.8(3)
C72 N3 C61 117.5(9)
C72 N3 Cu2 113.1(5)
C61 N3 Cu2 128.5(8)
C4 C3 C2 120.0(14)
C37 P4 C74 104.5(6)
C37 P4 C43 103.4(6)
C74 P4 C43 103.0(4)
C37 P4 Cu2 114.0(6)
C74 P4 Cu2 122.6(3)
C43 P4 Cu2 107.2(3)
C70 N4 C71 118.3(7)
C70 N4 Cu2 128.8(6)
C71 N4 Cu2 112.8(5)
C3 C4 C5 120.7(12)
C4 C5 C6 121.2(13)
C1 C6 C5 119.3(12)
C8 C7 C12 116.4(9)
C8 C7 P1 118.6(7)
C12 C7 P1 124.1(7)
C9 C8 C7 121.2(11)
C8 C9 C10 120.9(11)
C11 C10 C9 117.7(11)
C10 C11 C12 121.0(12)
C11 C12 C7 122.8(10)
C14 C13 C18 117.6(8)
C14 C13 P3 122.1(7)
C18 C13 P3 119.9(7)
C13 C14 C15 120.9(9)
C16 C15 C14 120.0(11)
C17 C16 C15 119.3(10)
C18 C17 C16 122.2(10)
C17 C18 C13 119.8(10)
C20 C19 C24 120.4(10)
C20 C19 P3 119.8(8)
C24 C19 P3 119.6(8)
C21 C20 C19 122.1(10)
C20 C21 C22 120.1(11)
C23 C22 C21 119.9(10)
C22 C23 C24 121.9(12)
C23 C24 C19 115.4(14)
C26 C25 C30 117.4(9)
C26 C25 P2 121.5(8)
C30 C25 P2 119.8(7)
C25 C26 C27 121.6(10)
C26 C27 C28 119.3(11)
C29 C28 C27 121.0(11)
C28 C29 C30 119.6(12)
C25 C30 C29 121.1(10)
C36 C31 C32 117.9(10)
C36 C31 P2 123.5(9)
C32 C31 P2 118.6(8)
C31 C32 C33 117.4(11)
C34 C33 C32 121.5(12)
C33 C34 C35 121.0(11)
C34 C35 C36 118.0(12)
C31 C36 C35 124.0(14)
C38 C37 C42 118.7(9)
C38 C37 P4 122.0(12)
C42 C37 P4 119.3(11)
C37 C38 C39 120.9(12)
C40 C39 C38 120.5(12)
C41 C40 C39 119.7(11)
C40 C41 C42 120.8(14)
C41 C42 C37 119.3(13)
C48 C43 C44 120.5(9)
C48 C43 P4 116.8(8)
C44 C43 P4 122.3(7)
C43 C44 C45 119.7(10)
C46 C45 C44 119.4(12)
C47 C46 C45 120.0(12)
C46 C47 C48 120.9(11)
C43 C48 C47 119.4(11)
N2 C49 C50 120.6(9)
C51 C50 C49 121.6(9)
C51 C50 Br1 122.7(7)
C49 C50 Br1 115.7(8)
C50 C51 C60 119.8(9)
C53 C52 C60 123.7(10)
C52 C53 C54 121.6(11)
C55 C54 C58 118.0(9)
C55 C54 C53 124.2(10)
C58 C54 C53 117.8(10)
C56 C55 C54 118.1(9)
C55 C56 C57 121.2(10)
C55 C56 Br2 119.2(8)
C57 C56 Br2 119.5(9)
N1 C57 C56 123.9(12)
N1 C58 C59 118.6(7)
N1 C58 C54 121.9(8)
C59 C58 C54 119.6(8)
N2 C59 C60 123.4(8)
N2 C59 C58 117.3(7)
C60 C59 C58 119.2(8)
C51 C60 C59 116.4(9)
C51 C60 C52 125.6(10)
C59 C60 C52 117.9(10)
N3 C61 C62 120.7(13)
C63 C62 C61 120.9(10)
C63 C62 Br3 120.2(8)
C61 C62 Br3 118.8(9)
C62 C63 C64 118.8(9)
C72 C64 C63 117.7(9)
C72 C64 C65 120.7(11)
C63 C64 C65 121.5(10)
C66 C65 C64 120.5(10)
C65 C66 C67 120.7(10)
C68 C67 C71 117.1(9)
C68 C67 C66 123.4(9)
C71 C67 C66 119.5(9)
C69 C68 C67 119.9(9)
C68 C69 C70 119.8(9)
C68 C69 Br4 122.7(7)
C70 C69 Br4 117.5(8)
N4 C70 C69 122.0(9)
N4 C71 C67 122.8(8)
N4 C71 C72 117.2(7)
C67 C71 C72 120.1(8)
N3 C72 C64 124.2(9)
N3 C72 C71 117.3(7)
C64 C72 C71 118.4(9)
P1 C73 P3 117.3(5)
P2 C74 P4 118.2(5)
Cl4 C01 Cl3 105.9(9)
Cl6 C02 Cl5 98.2(13)

loop_
_geom_bond_atom_site_label_1
_geom_bond_atom_site_label_2
_geom_bond_distance
Cl1 O1 1.409(9)
Cl1 O4 1.424(9)
Cl1 O2 1.429(12)
Cl1 O3 1.450(9)
Cu1 N2 2.108(7)
Cu1 N1 2.160(7)
Cu1 P1 2.238(3)
Cu1 P2 2.281(2)
C1 C6 1.378(16)
C1 C2 1.405(15)
C1 P1 1.817(8)
Br1 C50 1.888(10)
P1 C7 1.821(9)
P1 C73 1.826(9)
N1 C57 1.296(13)
N1 C58 1.377(11)
Cl2 O5 1.368(10)
Cl2 O8 1.389(10)
Cl2 O7 1.440(11)
Cl2 O6 1.470(11)
Cu2 N4 2.125(6)
Cu2 N3 2.141(7)
Cu2 P4 2.253(3)
Cu2 P3 2.283(2)
Br2 C56 1.897(10)
P2 C25 1.810(10)
P2 C31 1.820(9)
P2 C74 1.828(10)
N2 C49 1.342(11)
N2 C59 1.359(11)
C2 C3 1.391(14)
Br3 C62 1.879(10)
P3 C19 1.818(9)
P3 C13 1.824(9)
P3 C73 1.853(9)
N3 C72 1.338(11)
N3 C61 1.367(14)
C3 C4 1.34(2)
P4 C37 1.824(9)
P4 C74 1.831(9)
P4 C43 1.849(10)
Br4 C69 1.876(10)
N4 C70 1.312(11)
N4 C71 1.370(10)
C4 C5 1.36(2)
C5 C6 1.395(16)
C7 C8 1.389(13)
C7 C12 1.396(13)
C8 C9 1.376(15)
C9 C10 1.413(18)
C10 C11 1.362(17)
C11 C12 1.364(14)
C13 C14 1.375(12)
C13 C18 1.414(13)
C14 C15 1.392(13)
C15 C16 1.365(15)
C16 C17 1.357(15)
C17 C18 1.354(14)
C19 C20 1.366(14)
C19 C24 1.452(16)
C20 C21 1.327(16)
C21 C22 1.400(17)
C22 C23 1.368(18)
C23 C24 1.405(15)
C25 C26 1.390(12)
C25 C30 1.398(14)
C26 C27 1.391(14)
C27 C28 1.393(17)
C28 C29 1.345(16)
C29 C30 1.416(15)
C31 C36 1.357(15)
C31 C32 1.371(14)
C32 C33 1.452(17)
C33 C34 1.302(19)
C34 C35 1.365(18)
C35 C36 1.366(14)
C37 C38 1.329(18)
C37 C42 1.42(2)
C38 C39 1.409(13)
C39 C40 1.35(2)
C40 C41 1.35(2)
C41 C42 1.390(17)
C43 C48 1.361(13)
C43 C44 1.365(13)
C44 C45 1.407(14)
C45 C46 1.371(18)
C46 C47 1.350(18)
C47 C48 1.393(16)
C49 C50 1.404(13)
C50 C51 1.340(15)
C51 C60 1.396(15)
C52 C53 1.282(15)
C52 C60 1.432(15)
C53 C54 1.439(15)
C54 C55 1.400(17)
C54 C58 1.436(13)
C55 C56 1.334(15)
C56 C57 1.404(15)
C58 C59 1.432(12)
C59 C60 1.416(13)
C61 C62 1.392(17)
C62 C63 1.366(15)
C63 C64 1.393(17)
C64 C72 1.390(12)
C64 C65 1.420(15)
C65 C66 1.368(16)
C66 C67 1.420(15)
C67 C68 1.391(14)
C67 C71 1.397(12)
C68 C69 1.357(14)
C69 C70 1.401(12)
C71 C72 1.454(12)
Cl3 C01 1.771(18)
Cl4 C01 1.612(19)
Cl6 C02 1.67(2)
Cl5 C02 1.861(18)
